data_7032654
loop_
_publ_author_name
'Muraoka, Takako'
'Abe, Keisuke'
'Kimura, Haruhiko'
'Haga, Youhei'
'Ueno, Keiji'
'Sunada, Yusuke'

_publ_section_title
;
 Synthesis, structures, and reactivity of the base-stabilized silanone
 molybdenum complexes.
;
_journal_issue 44
_journal_name_full 'Dalton transactions (Cambridge, England : 2003)'
_journal_page_first 16610
_journal_page_last 16613
_journal_paper_doi 10.1039/c4dt02159b
_journal_volume 43
_journal_year 2014
_chemical_formula_moiety 'C38 H51 Mo1 N1 O4 Si2,C7 H8'
_chemical_formula_sum 'C45 H59 Mo N O4 Si2'
_chemical_formula_weight 830.05
_chemical_name_systematic
;
 ?
;
_space_group_crystal_system triclinic
_space_group_IT_number 2
_space_group_name_Hall '-P 1'
_space_group_name_H-M_alt 'P -1'
_symmetry_space_group_name_Hall '-P 1'
_symmetry_space_group_name_H-M 'P -1'
_atom_sites_solution_hydrogens geom
_atom_sites_solution_primary direct
_atom_sites_solution_secondary difmap
_audit_creation_method SHELXL-2013
_cell_angle_alpha 99.65(9)
_cell_angle_beta 91.68(8)
_cell_angle_gamma 97.94(9)
_cell_formula_units_Z 2
_cell_length_a 11.73(2)
_cell_length_b 11.98(3)
_cell_length_c 15.85(6)
_cell_measurement_reflns_used 63
_cell_measurement_temperature 175(2)
_cell_measurement_theta_max 32.5754
_cell_measurement_theta_min 1.3052
_cell_volume 2172(11)
_computing_cell_refinement 'CrystalClear (Rigaku Corp., 2000)'
_computing_data_collection 'CrystalClear (Rigaku Corp., 2000)'
_computing_data_reduction 'CrystalClear (Rigaku Corp., 2000)'
_computing_molecular_graphics 'ORTEP-3 for Windows (Farrugia, 2012)'
_computing_publication_material 'WinGX publication routines (Farrugia, 2012)'
_computing_structure_refinement 'SHELXL-2013 (Sheldrick, 2013)'
_computing_structure_solution 'SIR-92 (Altomare et al., 1994)'
_diffrn_ambient_temperature 175(2)
_diffrn_detector_area_resol_mean 10.0000
_diffrn_measured_fraction_theta_full 0.912
_diffrn_measured_fraction_theta_max 0.939
_diffrn_measurement_device_type 'Rigaku RAXIS-IV Imaging Plate'
_diffrn_measurement_method dtprofit.ref
_diffrn_radiation_monochromator graphite
_diffrn_radiation_type MoK\a
_diffrn_radiation_wavelength 0.71073
_diffrn_reflns_av_R_equivalents 0.1889
_diffrn_reflns_av_unetI/netI 0.1254
_diffrn_reflns_Laue_measured_fraction_full 0.912
_diffrn_reflns_Laue_measured_fraction_max 0.939
_diffrn_reflns_limit_h_max 13
_diffrn_reflns_limit_h_min -12
_diffrn_reflns_limit_k_max 14
_diffrn_reflns_limit_k_min -14
_diffrn_reflns_limit_l_max 18
_diffrn_reflns_limit_l_min -18
_diffrn_reflns_number 19447
_diffrn_reflns_point_group_measured_fraction_full 0.912
_diffrn_reflns_point_group_measured_fraction_max 0.939
_diffrn_reflns_theta_full 25.242
_diffrn_reflns_theta_max 25.000
_diffrn_reflns_theta_min 1.305
_diffrn_source 'Rotating Anode'
_exptl_absorpt_coefficient_mu 0.398
_exptl_absorpt_correction_T_max 1.0000
_exptl_absorpt_correction_T_min 0.6778
_exptl_absorpt_correction_type multi-scan
_exptl_absorpt_process_details 'REQAB (Rigaku, 1998)'
_exptl_crystal_colour Red
_exptl_crystal_density_diffrn 1.269
_exptl_crystal_density_method 'not measured'
_exptl_crystal_description Block
_exptl_crystal_F_000 876
_exptl_crystal_size_max 0.200
_exptl_crystal_size_mid 0.200
_exptl_crystal_size_min 0.050
_refine_diff_density_max 2.803
_refine_diff_density_min -0.515
_refine_diff_density_rms 0.126
_refine_ls_extinction_method none
_refine_ls_goodness_of_fit_ref 1.170
_refine_ls_hydrogen_treatment constr
_refine_ls_matrix_type full
_refine_ls_number_parameters 533
_refine_ls_number_reflns 7181
_refine_ls_number_restraints 250
_refine_ls_restrained_S_all 1.152
_refine_ls_R_factor_all 0.1302
_refine_ls_R_factor_gt 0.1162
_refine_ls_shift/su_max 0.026
_refine_ls_shift/su_mean 0.001
_refine_ls_structure_factor_coef Fsqd
_refine_ls_weighting_details 'w=1/[\s^2^(Fo^2^)+(0.1380P)^2^+4.6356P] where P=(Fo^2^+2Fc^2^)/3'
_refine_ls_weighting_scheme calc
_refine_ls_wR_factor_gt 0.3162
_refine_ls_wR_factor_ref 0.3296
_reflns_Friedel_coverage 0.000
_reflns_number_gt 6129
_reflns_number_total 7181
_reflns_threshold_expression 'I > 2\s(I)'
_cod_data_source_file c4dt02159b2.cif
_cod_data_source_block 2b
_cod_depositor_comments
;
The following automatic conversions were performed:

'_exptl_absorpt_correction_type' value 'Multi-scan' changed to
'multi-scan' according to
/usr/data/users/saulius/crontab/automatic-downloads/rss-feeds/RSC/lib/dictionaries/cif_core.dic
dictionary named 'cif_core.dic' version 2.4.2 from 2011-04-26.

Automatic conversion script
Id: cif_fix_values 2827 2014-09-09 07:05:25Z andrius 

 Adding full bibliography for 7032653--7032655.cif.
;
_cod_database_code 7032654
_shelx_space_group_comment
;
The symmetry employed for this shelxl refinement is uniquely defined
by the following loop, which should always be used as a source of
symmetry information in preference to the above space-group names.
They are only intended as comments.
;
_shelx_estimated_absorpt_t_min 0.925
_shelx_estimated_absorpt_t_max 0.981
_shelxl_version_number 2013-4

loop_
_space_group_symop_operation_xyz
'x, y, z'
'-x, -y, -z'

loop_
_atom_site_label
_atom_site_type_symbol
_atom_site_fract_x
_atom_site_fract_y
_atom_site_fract_z
_atom_site_U_iso_or_equiv
_atom_site_adp_type
_atom_site_occupancy
_atom_site_site_symmetry_order
_atom_site_calc_flag
_atom_site_refinement_flags_posn
_atom_site_refinement_flags_adp
_atom_site_refinement_flags_occupancy
_atom_site_disorder_assembly
_atom_site_disorder_group
Mo Mo 0.53922(6) 0.26475(7) 0.77306(5) 0.0584(3) Uani 1 1 d . . . . .
Si1 Si 0.4450(3) 0.3124(3) 0.6335(2) 0.0901(10) Uani 1 1 d . . . . .
Si2 Si 0.7951(2) 0.1349(2) 0.79998(15) 0.0555(6) Uani 1 1 d . . . . .
O1 O 0.7245(8) 0.3917(9) 0.6736(7) 0.118(3) Uani 1 1 d . . . . .
O2 O 0.4071(8) 0.0496(7) 0.6550(5) 0.107(3) Uani 1 1 d . . . . .
O3 O 0.6711(5) 0.1654(5) 0.8053(4) 0.0593(14) Uani 1 1 d . . . . .
O4 O 0.8673(5) 0.2027(5) 0.7220(4) 0.0642(15) Uani 1 1 d . . . . .
N N 0.8499(7) 0.1605(7) 0.6396(5) 0.071(2) Uani 1 1 d . . . . .
C1 C 0.6544(9) 0.3375(10) 0.7065(8) 0.080(3) Uani 1 1 d . . . . .
C2 C 0.4638(10) 0.1312(9) 0.6944(6) 0.076(3) Uani 1 1 d . . . . .
C3 C 0.2835(11) 0.2578(12) 0.6109(8) 0.099(4) Uani 1 1 d . . . . .
H3A H 0.2390 0.3190 0.6325 0.149 Uiso 1 1 calc R U . . .
H3B H 0.2620 0.1922 0.6397 0.149 Uiso 1 1 calc R U . . .
H3C H 0.2672 0.2342 0.5490 0.149 Uiso 1 1 calc R U . . .
C4 C 0.5119(17) 0.2448(18) 0.5324(8) 0.153(8) Uani 1 1 d . . . . .
H4A H 0.4686 0.2568 0.4817 0.229 Uiso 1 1 calc R U . . .
H4B H 0.5093 0.1626 0.5318 0.229 Uiso 1 1 calc R U . . .
H4C H 0.5923 0.2804 0.5319 0.229 Uiso 1 1 calc R U . . .
C5 C 0.4648(13) 0.4708(14) 0.6275(10) 0.124(5) Uani 1 1 d . . . . .
H5A H 0.4632 0.4805 0.5674 0.186 Uiso 1 1 calc R U . . .
H5B H 0.5390 0.5077 0.6559 0.186 Uiso 1 1 calc R U . . .
H5C H 0.4023 0.5059 0.6563 0.186 Uiso 1 1 calc R U . . .
C6 C 0.8927(7) 0.1914(7) 0.8974(5) 0.0536(19) Uani 1 1 d . . . . .
C7 C 0.9656(6) 0.2992(6) 0.9108(5) 0.0495(17) Uani 1 1 d . . . . .
C8 C 1.0410(7) 0.3289(8) 0.9840(6) 0.061(2) Uani 1 1 d . . . . .
H8 H 1.0928 0.3986 0.9908 0.073 Uiso 1 1 calc R U . . .
C9 C 1.0435(8) 0.2621(8) 1.0463(6) 0.063(2) Uani 1 1 d . . . . .
C10 C 0.9666(8) 0.1621(8) 1.0345(6) 0.067(2) Uani 1 1 d . . . . .
H10 H 0.9654 0.1150 1.0772 0.080 Uiso 1 1 calc R U . . .
C11 C 0.8922(8) 0.1276(7) 0.9643(6) 0.059(2) Uani 1 1 d . . . . .
C12 C 0.9687(8) 0.3829(7) 0.8506(6) 0.064(2) Uani 1 1 d . . . . .
H12A H 1.0053 0.4583 0.8802 0.096 Uiso 1 1 calc R U . . .
H12B H 0.8899 0.3878 0.8308 0.096 Uiso 1 1 calc R U . . .
H12C H 1.0130 0.3576 0.8013 0.096 Uiso 1 1 calc R U . . .
C13 C 1.1286(11) 0.2959(10) 1.1220(7) 0.091(3) Uani 1 1 d . . . . .
H13A H 1.1365 0.2288 1.1483 0.136 Uiso 1 1 calc R U . . .
H13B H 1.1014 0.3547 1.1640 0.136 Uiso 1 1 calc R U . . .
H13C H 1.2037 0.3262 1.1029 0.136 Uiso 1 1 calc R U . . .
C14 C 0.8074(10) 0.0181(8) 0.9602(7) 0.078(3) Uani 1 1 d . . . . .
H14A H 0.8478 -0.0482 0.9452 0.117 Uiso 1 1 calc R U . . .
H14B H 0.7457 0.0155 0.9166 0.117 Uiso 1 1 calc R U . . .
H14C H 0.7743 0.0167 1.0161 0.117 Uiso 1 1 calc R U . . .
C15 C 0.8102(7) -0.0188(7) 0.7538(5) 0.059(2) Uani 1 1 d . . . . .
C16 C 0.9171(8) -0.0511(8) 0.7324(5) 0.060(2) Uani 1 1 d . . . . .
C17 C 0.9217(9) -0.1591(8) 0.6856(6) 0.067(2) Uani 1 1 d . . . . .
H17 H 0.9949 -0.1795 0.6708 0.081 Uiso 1 1 calc R U . . .
C18 C 0.8247(11) -0.2381(8) 0.6596(6) 0.074(3) Uani 1 1 d . . . . .
C19 C 0.7225(10) -0.2104(8) 0.6854(7) 0.075(3) Uani 1 1 d . . . . .
H19 H 0.6553 -0.2648 0.6691 0.090 Uiso 1 1 calc R U . . .
C20 C 0.7107(8) -0.1057(8) 0.7346(7) 0.069(2) Uani 1 1 d . . . . .
C21 C 1.0283(8) 0.0266(9) 0.7594(7) 0.073(3) Uani 1 1 d . . . . .
H21A H 1.0905 -0.0024 0.7262 0.109 Uiso 1 1 calc R U . . .
H21B H 1.0461 0.0293 0.8206 0.109 Uiso 1 1 calc R U . . .
H21C H 1.0210 0.1037 0.7490 0.109 Uiso 1 1 calc R U . . .
C22 C 0.8389(16) -0.3557(10) 0.6079(9) 0.122(5) Uani 1 1 d . . . . .
H22A H 0.8422 -0.4106 0.6470 0.184 Uiso 1 1 calc R U . . .
H22B H 0.9103 -0.3491 0.5774 0.184 Uiso 1 1 calc R U . . .
H22C H 0.7732 -0.3823 0.5664 0.184 Uiso 1 1 calc R U . . .
C23 C 0.5923(10) -0.0917(10) 0.7651(10) 0.103(4) Uani 1 1 d . . . . .
H23A H 0.5495 -0.0599 0.7230 0.154 Uiso 1 1 calc R U . . .
H23B H 0.5992 -0.0397 0.8203 0.154 Uiso 1 1 calc R U . . .
H23C H 0.5511 -0.1664 0.7717 0.154 Uiso 1 1 calc R U . . .
C24 C 0.9385(11) 0.1735(11) 0.5925(7) 0.092(4) Uani 1 1 d . . . . .
H24 H 1.0093 0.2167 0.6169 0.110 Uiso 1 1 calc R U . . .
C25 C 0.9288(13) 0.1244(14) 0.5076(8) 0.107(4) Uani 1 1 d . . . . .
H25 H 0.9952 0.1272 0.4746 0.129 Uiso 1 1 calc R U . . .
C26 C 0.8250(13) 0.0717(13) 0.4699(8) 0.106(4) Uani 1 1 d . . . . .
H26 H 0.8170 0.0419 0.4103 0.127 Uiso 1 1 calc R U . . .
C27 C 0.7333(11) 0.0627(11) 0.5199(7) 0.090(3) Uani 1 1 d . . . . .
H27 H 0.6604 0.0256 0.4949 0.108 Uiso 1 1 calc R U . . .
C28 C 0.7445(9) 0.1069(9) 0.6065(6) 0.076(3) Uani 1 1 d . . . . .
H28 H 0.6806 0.1000 0.6417 0.091 Uiso 1 1 calc R U . . .
C29 C 0.4916(10) 0.2591(10) 0.9165(7) 0.077(3) Uani 1 1 d . . . . .
C30 C 0.5686(9) 0.3628(11) 0.9147(7) 0.088(4) Uani 1 1 d . . . . .
C31 C 0.5095(9) 0.4300(9) 0.8684(7) 0.078(3) Uani 1 1 d . . . . .
C32 C 0.3990(8) 0.3674(9) 0.8409(6) 0.069(2) Uani 1 1 d . . . . .
C33 C 0.3919(9) 0.2636(9) 0.8722(7) 0.076(3) Uani 1 1 d . . . . .
C34 C 0.5182(16) 0.1659(15) 0.9601(9) 0.135(7) Uani 1 1 d . . . . .
H34A H 0.4768 0.0929 0.9297 0.203 Uiso 1 1 calc R U . . .
H34B H 0.4943 0.1795 1.0192 0.203 Uiso 1 1 calc R U . . .
H34C H 0.6014 0.1631 0.9603 0.203 Uiso 1 1 calc R U . . .
C35 C 0.6875(12) 0.3953(18) 0.9590(9) 0.153(8) Uani 1 1 d . . . . .
H35A H 0.7356 0.4458 0.9273 0.229 Uiso 1 1 calc R U . . .
H35B H 0.7226 0.3260 0.9607 0.229 Uiso 1 1 calc R U . . .
H35C H 0.6812 0.4350 1.0176 0.229 Uiso 1 1 calc R U . . .
C36 C 0.5470(14) 0.5532(11) 0.8557(11) 0.124(6) Uani 1 1 d . . . . .
H36A H 0.4916 0.5742 0.8158 0.187 Uiso 1 1 calc R U . . .
H36B H 0.6236 0.5596 0.8323 0.187 Uiso 1 1 calc R U . . .
H36C H 0.5499 0.6048 0.9110 0.187 Uiso 1 1 calc R U . . .
C37 C 0.2999(12) 0.4146(14) 0.8092(9) 0.115(5) Uani 1 1 d . . . . .
H37A H 0.2782 0.4734 0.8542 0.173 Uiso 1 1 calc R U . . .
H37B H 0.2347 0.3533 0.7935 0.173 Uiso 1 1 calc R U . . .
H37C H 0.3209 0.4488 0.7588 0.173 Uiso 1 1 calc R U . . .
C38 C 0.2836(11) 0.1741(13) 0.8620(10) 0.117(5) Uani 1 1 d . . . . .
H38A H 0.3025 0.1039 0.8795 0.176 Uiso 1 1 calc R U . . .
H38B H 0.2547 0.1574 0.8019 0.176 Uiso 1 1 calc R U . . .
H38C H 0.2243 0.2038 0.8981 0.176 Uiso 1 1 calc R U . . .
C51 C 1.2244(16) -0.2780(16) 0.7390(11) 0.107(5) Uani 0.5 1 d DG U P A 1
C52 C 1.1345(16) -0.3582(18) 0.7559(9) 0.098(6) Uani 0.5 1 d DG U P A 1
H52 H 1.1084 -0.3547 0.8124 0.117 Uiso 0.5 1 calc R U P A 1
C53 C 1.0826(14) -0.4436(16) 0.6903(13) 0.106(6) Uani 0.5 1 d DG U P A 1
H53 H 1.0211 -0.4983 0.7019 0.128 Uiso 0.5 1 calc R U P A 1
C54 C 1.1207(17) -0.4487(17) 0.6077(11) 0.116(7) Uani 0.5 1 d DG U P A 1
H54 H 1.0853 -0.5071 0.5629 0.139 Uiso 0.5 1 calc R U P A 1
C55 C 1.2107(19) -0.369(2) 0.5907(9) 0.110(6) Uani 0.5 1 d DG U P A 1
H55 H 1.2368 -0.3721 0.5343 0.132 Uiso 0.5 1 calc R U P A 1
C56 C 1.2625(16) -0.2832(18) 0.6564(13) 0.110(7) Uani 0.5 1 d DG U P A 1
H56 H 1.3240 -0.2284 0.6448 0.132 Uiso 0.5 1 calc R U P A 1
C57 C 1.284(3) -0.199(3) 0.795(2) 0.124(12) Uani 0.5 1 d D U P A 1
H57A H 1.2674 -0.1238 0.7857 0.185 Uiso 0.5 1 calc R U P A 1
H57B H 1.3664 -0.2027 0.7890 0.185 Uiso 0.5 1 calc R U P A 1
H57C H 1.2633 -0.2101 0.8528 0.185 Uiso 0.5 1 calc R U P A 1
C61 C 1.2183(18) -0.3426(17) 0.6514(11) 0.114(6) Uani 0.5 1 d DG U P B 2
C62 C 1.2869(19) -0.2363(18) 0.6681(12) 0.112(7) Uani 0.5 1 d DG U P B 2
H62 H 1.3263 -0.2070 0.6232 0.134 Uiso 0.5 1 calc R U P B 2
C63 C 1.298(2) -0.1730(16) 0.7506(14) 0.113(7) Uani 0.5 1 d DG U P B 2
H63 H 1.3449 -0.1003 0.7620 0.136 Uiso 0.5 1 calc R U P B 2
C64 C 1.241(2) -0.216(2) 0.8164(11) 0.116(8) Uani 0.5 1 d DG U P B 2
H64 H 1.2481 -0.1726 0.8727 0.140 Uiso 0.5 1 calc R U P B 2
C65 C 1.1719(19) -0.322(2) 0.7997(12) 0.119(7) Uani 0.5 1 d DG U P B 2
H65 H 1.1326 -0.3516 0.8446 0.143 Uiso 0.5 1 calc R U P B 2
C66 C 1.1608(17) -0.3856(16) 0.7172(14) 0.111(6) Uani 0.5 1 d DG U P B 2
H66 H 1.1139 -0.4582 0.7058 0.133 Uiso 0.5 1 calc R U P B 2
C67 C 1.201(5) -0.417(4) 0.581(3) 0.23(3) Uani 0.5 1 d D U P B 2
H67A H 1.1906 -0.3775 0.5327 0.342 Uiso 0.5 1 calc R U P B 2
H67B H 1.1316 -0.4714 0.5850 0.342 Uiso 0.5 1 calc R U P B 2
H67C H 1.2675 -0.4580 0.5727 0.342 Uiso 0.5 1 calc R U P B 2

loop_
_atom_site_aniso_label
_atom_site_aniso_U_11
_atom_site_aniso_U_22
_atom_site_aniso_U_33
_atom_site_aniso_U_23
_atom_site_aniso_U_13
_atom_site_aniso_U_12
Mo 0.0492(5) 0.0714(5) 0.0520(5) 0.0026(3) 0.0015(3) 0.0098(3)
Si1 0.081(2) 0.122(3) 0.078(2) 0.0346(18) 0.0047(15) 0.0333(18)
Si2 0.0435(13) 0.0600(13) 0.0583(13) 0.0020(10) 0.0016(9) 0.0017(9)
O1 0.088(6) 0.128(7) 0.162(9) 0.082(7) 0.046(6) 0.022(5)
O2 0.122(7) 0.102(6) 0.081(5) -0.010(4) -0.046(5) 0.009(5)
O3 0.046(3) 0.073(4) 0.057(3) 0.004(3) 0.000(2) 0.012(3)
O4 0.061(4) 0.075(4) 0.049(3) 0.001(3) 0.006(3) -0.004(3)
N 0.063(5) 0.075(5) 0.069(5) -0.001(4) 0.002(4) 0.007(4)
C1 0.057(6) 0.091(7) 0.109(8) 0.046(6) 0.031(5) 0.027(5)
C2 0.081(7) 0.087(7) 0.054(5) -0.008(5) -0.012(5) 0.019(5)
C3 0.102(10) 0.131(10) 0.068(7) 0.019(7) -0.018(6) 0.030(7)
C4 0.191(18) 0.24(2) 0.060(7) 0.060(10) 0.043(9) 0.107(15)
C5 0.107(11) 0.169(15) 0.124(12) 0.079(11) 0.014(9) 0.050(10)
C6 0.045(5) 0.062(5) 0.052(4) 0.003(4) 0.008(3) 0.009(3)
C7 0.037(4) 0.047(4) 0.061(5) 0.001(3) 0.004(3) 0.004(3)
C8 0.046(5) 0.062(5) 0.067(5) 0.002(4) 0.004(4) -0.005(4)
C9 0.060(6) 0.067(5) 0.059(5) 0.010(4) -0.007(4) 0.006(4)
C10 0.070(6) 0.070(6) 0.060(5) 0.019(4) 0.010(4) -0.005(4)
C11 0.055(5) 0.058(5) 0.061(5) 0.010(4) 0.008(4) -0.001(4)
C12 0.061(6) 0.061(5) 0.065(5) 0.007(4) -0.009(4) -0.002(4)
C13 0.095(8) 0.091(8) 0.076(7) 0.012(6) -0.029(6) -0.013(6)
C14 0.092(8) 0.062(5) 0.076(6) 0.016(5) 0.021(5) -0.010(5)
C15 0.051(5) 0.063(5) 0.056(5) -0.002(4) -0.009(4) 0.003(4)
C16 0.051(5) 0.076(6) 0.053(5) 0.012(4) 0.001(3) 0.011(4)
C17 0.085(7) 0.070(6) 0.055(5) 0.019(4) 0.022(4) 0.026(5)
C18 0.117(9) 0.054(5) 0.049(5) 0.004(4) -0.005(5) 0.013(5)
C19 0.083(7) 0.058(5) 0.076(6) 0.002(5) -0.018(5) 0.000(5)
C20 0.056(6) 0.065(5) 0.083(6) 0.006(5) -0.013(4) 0.009(4)
C21 0.051(6) 0.086(7) 0.085(7) 0.021(5) 0.018(5) 0.016(4)
C22 0.206(17) 0.062(7) 0.094(9) -0.006(6) 0.007(10) 0.023(8)
C23 0.059(7) 0.080(7) 0.154(12) -0.009(7) -0.018(7) -0.004(5)
C24 0.096(8) 0.122(9) 0.053(6) 0.021(6) 0.022(5) -0.012(7)
C25 0.095(10) 0.151(13) 0.077(8) 0.018(8) 0.022(7) 0.020(8)
C26 0.116(12) 0.139(12) 0.065(7) 0.004(7) 0.001(7) 0.047(9)
C27 0.085(8) 0.115(9) 0.059(6) -0.018(6) -0.011(5) 0.020(6)
C28 0.066(6) 0.093(7) 0.065(6) 0.002(5) -0.004(5) 0.014(5)
C29 0.081(8) 0.093(7) 0.062(6) 0.014(5) 0.015(5) 0.031(6)
C30 0.055(6) 0.123(9) 0.069(6) -0.037(6) 0.000(5) 0.017(6)
C31 0.060(6) 0.075(6) 0.092(7) -0.004(5) 0.022(5) 0.003(5)
C32 0.049(5) 0.084(7) 0.070(6) -0.005(5) 0.008(4) 0.016(4)
C33 0.064(7) 0.078(7) 0.076(6) -0.008(5) 0.020(5) 0.003(5)
C34 0.173(17) 0.182(16) 0.085(9) 0.049(10) 0.046(10) 0.101(13)
C35 0.076(10) 0.26(2) 0.093(10) -0.055(11) -0.029(7) 0.031(11)
C36 0.130(13) 0.076(8) 0.157(14) -0.001(8) 0.049(10) -0.003(8)
C37 0.088(10) 0.152(13) 0.106(10) -0.005(9) -0.005(7) 0.053(8)
C38 0.080(9) 0.129(11) 0.123(11) -0.004(8) 0.042(8) -0.032(8)
C51 0.081(11) 0.147(14) 0.106(10) 0.035(10) 0.012(9) 0.047(9)
C52 0.092(13) 0.148(15) 0.080(11) 0.060(10) 0.026(10) 0.058(10)
C53 0.088(14) 0.135(15) 0.118(13) 0.060(11) 0.013(10) 0.045(10)
C54 0.087(14) 0.152(17) 0.115(12) 0.020(12) 0.014(11) 0.041(11)
C55 0.086(14) 0.157(18) 0.107(12) 0.039(11) 0.039(12) 0.061(11)
C56 0.073(13) 0.150(16) 0.123(12) 0.050(11) 0.034(10) 0.032(11)
C57 0.061(18) 0.20(3) 0.11(2) 0.023(17) 0.033(15) 0.012(17)
C61 0.088(13) 0.150(15) 0.117(11) 0.031(11) 0.025(11) 0.047(11)
C62 0.085(14) 0.154(16) 0.111(11) 0.043(12) 0.031(12) 0.038(11)
C63 0.086(15) 0.146(16) 0.120(14) 0.039(11) 0.030(13) 0.036(11)
C64 0.094(19) 0.162(17) 0.107(13) 0.029(13) 0.038(13) 0.051(12)
C65 0.109(17) 0.157(16) 0.117(12) 0.069(12) 0.023(13) 0.046(12)
C66 0.083(13) 0.139(14) 0.129(13) 0.056(10) 0.010(11) 0.037(11)
C67 0.18(4) 0.16(4) 0.30(4) -0.10(3) 0.05(4) 0.01(3)

loop_
_atom_type_symbol
_atom_type_description
_atom_type_scat_dispersion_real
_atom_type_scat_dispersion_imag
_atom_type_scat_source
C C 0.0033 0.0016 'International Tables Vol C Tables 4.2.6.8 and 6.1.1.4'
H H 0.0000 0.0000 'International Tables Vol C Tables 4.2.6.8 and 6.1.1.4'
N N 0.0061 0.0033 'International Tables Vol C Tables 4.2.6.8 and 6.1.1.4'
O O 0.0106 0.0060 'International Tables Vol C Tables 4.2.6.8 and 6.1.1.4'
Si Si 0.0817 0.0704 'International Tables Vol C Tables 4.2.6.8 and 6.1.1.4'
Mo Mo -1.6832 0.6857 'International Tables Vol C Tables 4.2.6.8 and 6.1.1.4'

loop_
_geom_angle_atom_site_label_1
_geom_angle_atom_site_label_2
_geom_angle_atom_site_label_3
_geom_angle
C1 Mo C2 104.6(6)
C1 Mo O3 86.1(4)
C2 Mo O3 89.3(4)
C1 Mo C30 107.1(5)
C2 Mo C30 147.6(5)
O3 Mo C30 86.3(4)
C1 Mo C31 97.6(5)
C2 Mo C31 144.7(4)
O3 Mo C31 119.7(4)
C30 Mo C31 34.9(4)
C1 Mo C32 120.8(4)
C2 Mo C32 109.8(4)
O3 Mo C32 139.4(3)
C30 Mo C32 58.2(4)
C31 Mo C32 35.1(3)
C1 Mo C29 141.3(5)
C2 Mo C29 112.1(5)
O3 Mo C29 82.6(3)
C30 Mo C29 35.5(4)
C31 Mo C29 58.0(4)
C32 Mo C29 57.2(4)
C1 Mo C33 154.2(4)
C2 Mo C33 94.9(4)
O3 Mo C33 111.2(4)
C30 Mo C33 57.4(4)
C31 Mo C33 57.5(4)
C32 Mo C33 34.6(4)
C29 Mo C33 33.3(4)
C1 Mo Si1 68.8(4)
C2 Mo Si1 66.0(4)
O3 Mo Si1 137.25(18)
C30 Mo Si1 133.1(4)
C31 Mo Si1 98.2(4)
C32 Mo Si1 83.2(3)
C29 Mo Si1 138.1(3)
C33 Mo Si1 105.4(4)
C5 Si1 C4 103.9(8)
C5 Si1 C3 106.4(6)
C4 Si1 C3 103.1(8)
C5 Si1 Mo 114.0(5)
C4 Si1 Mo 112.0(5)
C3 Si1 Mo 116.1(4)
O3 Si2 O4 109.4(4)
O3 Si2 C6 115.6(4)
O4 Si2 C6 101.7(4)
O3 Si2 C15 116.9(4)
O4 Si2 C15 98.6(4)
C6 Si2 C15 111.9(4)
Si2 O3 Mo 151.2(4)
N O4 Si2 121.4(6)
C24 N O4 116.5(9)
C24 N C28 122.4(10)
O4 N C28 121.0(8)
O1 C1 Mo 172.6(12)
O2 C2 Mo 170.9(10)
C11 C6 C7 116.8(8)
C11 C6 Si2 119.1(6)
C7 C6 Si2 124.0(6)
C8 C7 C6 118.8(8)
C8 C7 C12 117.1(7)
C6 C7 C12 124.1(7)
C9 C8 C7 123.1(8)
C8 C9 C10 116.8(8)
C8 C9 C13 121.0(9)
C10 C9 C13 122.2(9)
C11 C10 C9 123.0(9)
C10 C11 C6 121.2(8)
C10 C11 C14 118.3(8)
C6 C11 C14 120.5(8)
C16 C15 C20 117.1(8)
C16 C15 Si2 121.6(6)
C20 C15 Si2 121.2(7)
C17 C16 C15 119.5(9)
C17 C16 C21 118.3(9)
C15 C16 C21 122.2(8)
C18 C17 C16 122.9(10)
C19 C18 C17 117.7(9)
C19 C18 C22 123.1(12)
C17 C18 C22 119.0(12)
C18 C19 C20 122.9(10)
C19 C20 C15 119.2(10)
C19 C20 C23 116.5(9)
C15 C20 C23 124.3(9)
N C24 C25 119.6(12)
C26 C25 C24 120.7(13)
C27 C26 C25 118.3(12)
C26 C27 C28 121.0(11)
N C28 C27 117.8(10)
C33 C29 C30 108.2(10)
C33 C29 C34 126.9(13)
C30 C29 C34 124.9(13)
C33 C29 Mo 73.4(6)
C30 C29 Mo 71.4(6)
C34 C29 Mo 121.4(8)
C31 C30 C29 106.9(10)
C31 C30 C35 127.2(14)
C29 C30 C35 125.8(14)
C31 C30 Mo 72.9(6)
C29 C30 Mo 73.1(6)
C35 C30 Mo 122.1(8)
C30 C31 C32 107.9(10)
C30 C31 C36 128.3(12)
C32 C31 C36 123.5(12)
C30 C31 Mo 72.1(6)
C32 C31 Mo 72.9(6)
C36 C31 Mo 125.4(8)
C33 C32 C31 106.9(9)
C33 C32 C37 125.0(11)
C31 C32 C37 125.9(11)
C33 C32 Mo 72.8(6)
C31 C32 Mo 72.1(6)
C37 C32 Mo 133.7(8)
C29 C33 C32 110.0(9)
C29 C33 C38 125.9(12)
C32 C33 C38 123.9(12)
C29 C33 Mo 73.2(6)
C32 C33 Mo 72.6(5)
C38 C33 Mo 124.0(7)
C57 C51 C52 126.0(19)
C57 C51 C56 113.9(19)
C52 C51 C56 120.0
C53 C52 C51 120.0
C52 C53 C54 120.0
C55 C54 C53 120.0
C54 C55 C56 120.0
C55 C56 C51 120.0
C67 C61 C62 130(2)
C67 C61 C66 110(2)
C62 C61 C66 120.0
C61 C62 C63 120.0
C64 C63 C62 120.0
C63 C64 C65 120.0
C64 C65 C66 120.0
C65 C66 C61 120.0

loop_
_geom_bond_atom_site_label_1
_geom_bond_atom_site_label_2
_geom_bond_distance
Mo C1 1.940(11)
Mo C2 1.942(11)
Mo O3 2.176(7)
Mo C30 2.344(12)
Mo C31 2.355(11)
Mo C32 2.366(10)
Mo C29 2.366(13)
Mo C33 2.369(11)
Mo Si1 2.626(8)
Si1 C5 1.899(17)
Si1 C4 1.911(15)
Si1 C3 1.918(14)
Si2 O3 1.550(7)
Si2 O4 1.764(7)
Si2 C6 1.867(10)
Si2 C15 1.899(10)
O1 C1 1.166(12)
O2 C2 1.175(12)
O4 N 1.317(11)
N C24 1.305(13)
N C28 1.359(13)
C6 C11 1.407(12)
C6 C7 1.427(11)
C7 C8 1.403(12)
C7 C12 1.494(12)
C8 C9 1.374(13)
C9 C10 1.380(13)
C9 C13 1.501(13)
C10 C11 1.364(13)
C11 C14 1.523(12)
C15 C16 1.397(13)
C15 C20 1.441(12)
C16 C17 1.389(13)
C16 C21 1.500(13)
C17 C18 1.380(15)
C18 C19 1.345(16)
C18 C22 1.539(15)
C19 C20 1.388(14)
C20 C23 1.505(16)
C24 C25 1.370(18)
C25 C26 1.36(2)
C26 C27 1.357(18)
C27 C28 1.381(15)
C29 C33 1.358(15)
C29 C30 1.437(17)
C29 C34 1.471(17)
C30 C31 1.410(18)
C30 C35 1.513(16)
C31 C32 1.422(14)
C31 C36 1.530(17)
C32 C33 1.407(15)
C32 C37 1.471(16)
C33 C38 1.531(14)
C51 C57 1.29(3)
C51 C52 1.3900
C51 C56 1.3900
C52 C53 1.3900
C53 C54 1.3900
C54 C55 1.3900
C55 C56 1.3900
C61 C67 1.30(3)
C61 C62 1.3900
C61 C66 1.3900
C62 C63 1.3900
C63 C64 1.3900
C64 C65 1.3900
C65 C66 1.3900
